data_4102361
loop_
_publ_author_name
'Almaz S. Jalilov'
'Gaoquan Li'
'Stephen F. Nelsen'
'Ilia A. Guzei'
'Qin Wu'

_publ_contact_author_address
;
Department of Chemistry
University of Wisconsin-Madison
1101 University Ave
Madison, WI  53706
USA
;
_publ_contact_author_email iguzei@chem.wisc.edu
_publ_contact_author_fax 608-262-0381
_publ_contact_author_name
;
Guzei, Ilia A. 
;
_publ_contact_author_phone 608-263-4694
_publ_section_title
;
 Solution and Solid-State Studies of Doubly Trimethylene-Bridged
 Tetraalkyl p-Phenylenediamine Diradical Dication Conformations
;
_journal_name_full 'Journal of the American Chemical Society'
_journal_page_first 6176
_journal_page_last 6182
_journal_paper_doi 10.1021/ja100322k
_journal_volume 132
_journal_year 2010
_chemical_formula_moiety 'C22 H32 F12 N4 Sb2'
_chemical_formula_sum 'C22 H32 F12 N4 Sb2'
_chemical_formula_weight 824.02
_chemical_name_systematic
; 
 ? 
;
_space_group_IT_number 2
_symmetry_cell_setting triclinic
_symmetry_Int_Tables_number 2
_symmetry_space_group_name_Hall '-P 1'
_symmetry_space_group_name_H-M 'P -1'
_atom_sites_solution_hydrogens geom
_atom_sites_solution_primary direct
_atom_sites_solution_secondary difmap
_audit_creation_method
;
manual editing of the CIF file 
created by SHELXTL Ver. 6.10
and processed with modiCIfer-03272007. 
;
_cell_angle_alpha 109.500(5)
_cell_angle_beta 100.439(5)
_cell_angle_gamma 104.66(5)
_cell_formula_units_Z 1
_cell_length_a 6.5273(5)
_cell_length_b 10.0768(8)
_cell_length_c 11.99250(13)
_cell_measurement_reflns_used 7348
_cell_measurement_temperature 100(1)
_cell_measurement_theta_max 73.04
_cell_measurement_theta_min 4.09
_cell_volume 688.1(3)
_computing_cell_refinement 'SAINT Ver. 7.24A (Bruker-AXS, 2007)'
_computing_data_collection 'APEX2 Ver. 2.1-4 (Bruker-AXS, 2007)'
_computing_data_reduction 'SAINT Ver. 7.24A'
_computing_molecular_graphics SHELXTL
_computing_publication_material SHELXTL
_computing_structure_refinement SHELXTL
_computing_structure_solution 'SHELXTL (Sheldrick, 2008)'
_diffrn_ambient_temperature 100(2)
_diffrn_measured_fraction_theta_full 0.968
_diffrn_measured_fraction_theta_max 0.935
_diffrn_measurement_device_type 'Bruker SMART APEX2 area detector'
_diffrn_measurement_method '0.80\% \w and 0.8 \% \f scans'
_diffrn_radiation_monochromator graphite
_diffrn_radiation_source 'fine-focus sealed tube'
_diffrn_radiation_type Cu-K\a
_diffrn_radiation_wavelength 1.54178
_diffrn_reflns_av_R_equivalents 0.0593
_diffrn_reflns_av_sigmaI/netI 0.0241
_diffrn_reflns_limit_h_max 7
_diffrn_reflns_limit_h_min -8
_diffrn_reflns_limit_k_max 11
_diffrn_reflns_limit_k_min -12
_diffrn_reflns_limit_l_max 14
_diffrn_reflns_limit_l_min 0
_diffrn_reflns_number 10796
_diffrn_reflns_theta_full 67.00
_diffrn_reflns_theta_max 73.04
_diffrn_reflns_theta_min 4.09
_exptl_absorpt_coefficient_mu 16.518
_exptl_absorpt_correction_T_max 0.3590
_exptl_absorpt_correction_T_min 0.2208
_exptl_absorpt_correction_type multi-scan
_exptl_absorpt_process_details
;
TWINABS  (Bruker-AXS, 2007)
;
_exptl_crystal_colour black
_exptl_crystal_density_diffrn 1.988
_exptl_crystal_density_method 'not measured'
_exptl_crystal_description block
_exptl_crystal_F_000 402
_exptl_crystal_size_max 0.13
_exptl_crystal_size_mid 0.09
_exptl_crystal_size_min 0.08
_refine_diff_density_max 1.037
_refine_diff_density_min -0.502
_refine_diff_density_rms 0.089
_refine_ls_extinction_method none
_refine_ls_goodness_of_fit_ref 1.037
_refine_ls_hydrogen_treatment constr
_refine_ls_matrix_type full
_refine_ls_number_parameters 184
_refine_ls_number_reflns 2566
_refine_ls_number_restraints 0
_refine_ls_restrained_S_all 1.037
_refine_ls_R_factor_all 0.0319
_refine_ls_R_factor_gt 0.0307
_refine_ls_shift/su_max 0.000
_refine_ls_shift/su_mean 0.000
_refine_ls_structure_factor_coef Fsqd
_refine_ls_weighting_details 'calc w=1/[\s^2^(Fo^2^)+(0.0399P)^2^+0.9271P] where P=(Fo^2^+2Fc^2^)/3'
_refine_ls_weighting_scheme calc
_refine_ls_wR_factor_gt 0.0804
_refine_ls_wR_factor_ref 0.0810
_reflns_number_gt 2443
_reflns_number_total 2566
_reflns_threshold_expression I>2\s(I)
_cod_data_source_file ja100322k_si_005.cif
_cod_data_source_block nelsen20
_cod_original_cell_volume 688.13(8)
_cod_original_sg_symbol_Hall '-P 1        '
_cod_original_sg_symbol_H-M 'P -1 '
_cod_database_code 4102361

loop_
_symmetry_equiv_pos_as_xyz
'x, y, z'
'-x, -y, -z'

loop_
_atom_site_label
_atom_site_type_symbol
_atom_site_fract_x
_atom_site_fract_y
_atom_site_fract_z
_atom_site_U_iso_or_equiv
_atom_site_adp_type
_atom_site_occupancy
_atom_site_symmetry_multiplicity
_atom_site_calc_flag
_atom_site_refinement_flags
_atom_site_disorder_assembly
_atom_site_disorder_group
Sb1 Sb 0.15251(5) 0.14948(3) 0.77959(3) 0.04043(11) Uani 1 1 d . . .
F1 F 0.2407(6) 0.0657(4) 0.8914(3) 0.0554(8) Uani 1 1 d . A 1
F2 F -0.0285(5) -0.0427(3) 0.6653(3) 0.0537(7) Uani 1 1 d . A 1
F3 F 0.3900(5) 0.1298(4) 0.7172(3) 0.0589(8) Uani 1 1 d . A 1
F4 F 0.0646(5) 0.2375(4) 0.6729(3) 0.0554(8) Uani 1 1 d . A 1
F5 F 0.3330(5) 0.3409(3) 0.8984(3) 0.0562(8) Uani 1 1 d . A 1
F6 F -0.0787(6) 0.1726(4) 0.8488(3) 0.0583(8) Uani 1 1 d . A 1
N1 N 0.5680(7) 0.2895(4) 0.2520(4) 0.0413(9) Uani 1 1 d . . .
N2 N 1.1423(7) 0.4340(5) 0.2347(4) 0.0417(9) Uani 1 1 d . . .
C1 C 0.7399(8) 0.5178(5) 0.4384(4) 0.0384(10) Uani 1 1 d . . .
H1 H 0.7619 0.5770 0.3916 0.046 Uiso 1 1 calc R . .
C2 C 0.8104(8) 0.5859(5) 0.5656(5) 0.0408(10) Uani 1 1 d . . .
H2 H 0.8783 0.6915 0.6046 0.049 Uiso 1 1 calc R . .
C3 C 0.7843(8) 0.5029(5) 0.6393(5) 0.0384(10) Uani 1 1 d . . .
C4 C 0.6727(8) 0.3454(5) 0.5777(5) 0.0419(11) Uani 1 1 d . . .
H4 H 0.6474 0.2872 0.6252 0.050 Uiso 1 1 calc R . .
C5 C 0.6017(8) 0.2771(5) 0.4521(5) 0.0410(10) Uani 1 1 d . . .
H5 H 0.5285 0.1718 0.4136 0.049 Uiso 1 1 calc R . .
C6 C 0.6349(7) 0.3602(5) 0.3761(5) 0.0386(10) Uani 1 1 d . . .
C7 C 0.4228(9) 0.1312(5) 0.1918(5) 0.0459(11) Uani 1 1 d . . .
H7B H 0.3151 0.1132 0.2370 0.069 Uiso 1 1 calc R . .
H7C H 0.5126 0.0667 0.1922 0.069 Uiso 1 1 calc R . .
H7A H 0.3444 0.1087 0.1063 0.069 Uiso 1 1 calc R . .
C8 C 0.6364(8) 0.3593(5) 0.1691(5) 0.0407(10) Uani 1 1 d . . .
H8B H 0.7319 0.4647 0.2190 0.049 Uiso 1 1 calc R . .
H8A H 0.5036 0.3592 0.1140 0.049 Uiso 1 1 calc R . .
C9 C 0.7620(8) 0.2785(6) 0.0906(4) 0.0413(10) Uani 1 1 d . . .
H9B H 0.7903 0.3243 0.0311 0.050 Uiso 1 1 calc R . .
H9A H 0.6660 0.1729 0.0421 0.050 Uiso 1 1 calc R . .
C10 C 0.9831(8) 0.2813(5) 0.1632(4) 0.0423(11) Uani 1 1 d . . .
H10A H 0.9555 0.2318 0.2204 0.051 Uiso 1 1 calc R . .
H10B H 1.0488 0.2233 0.1046 0.051 Uiso 1 1 calc R . .
C11 C 1.1987(9) 0.5183(6) 0.1601(5) 0.0462(11) Uani 1 1 d . . .
H11B H 1.1784 0.4487 0.0759 0.069 Uiso 1 1 calc R . .
H11C H 1.3534 0.5845 0.1966 0.069 Uiso 1 1 calc R . .
H11A H 1.1023 0.5783 0.1576 0.069 Uiso 1 1 calc R . .

loop_
_atom_site_aniso_label
_atom_site_aniso_U_11
_atom_site_aniso_U_22
_atom_site_aniso_U_33
_atom_site_aniso_U_23
_atom_site_aniso_U_13
_atom_site_aniso_U_12
Sb1 0.03975(17) 0.03892(17) 0.03805(17) 0.01475(13) 0.00867(14) 0.00861(12)
F1 0.0598(19) 0.0556(17) 0.0512(19) 0.0264(15) 0.0113(16) 0.0165(15)
F2 0.0574(17) 0.0417(15) 0.0440(17) 0.0106(13) 0.0071(15) 0.0014(13)
F3 0.0542(18) 0.0628(19) 0.065(2) 0.0259(17) 0.0253(17) 0.0215(16)
F4 0.0564(18) 0.0530(17) 0.057(2) 0.0299(15) 0.0107(16) 0.0118(15)
F5 0.0571(18) 0.0417(15) 0.0478(18) 0.0096(13) 0.0065(16) -0.0018(14)
F6 0.0580(18) 0.0547(18) 0.069(2) 0.0255(16) 0.0295(17) 0.0204(15)
N1 0.040(2) 0.041(2) 0.040(2) 0.0151(18) 0.0099(18) 0.0110(17)
N2 0.042(2) 0.045(2) 0.036(2) 0.0154(18) 0.0106(19) 0.0125(17)
C1 0.037(2) 0.040(2) 0.036(3) 0.0148(19) 0.009(2) 0.0105(19)
C2 0.038(2) 0.038(2) 0.041(3) 0.014(2) 0.009(2) 0.0099(19)
C3 0.037(2) 0.040(2) 0.036(3) 0.0154(19) 0.010(2) 0.0101(19)
C4 0.040(2) 0.043(2) 0.045(3) 0.021(2) 0.014(2) 0.013(2)
C5 0.036(2) 0.038(2) 0.042(3) 0.014(2) 0.007(2) 0.0075(19)
C6 0.030(2) 0.041(2) 0.039(3) 0.013(2) 0.009(2) 0.0082(18)
C7 0.045(3) 0.041(2) 0.040(3) 0.010(2) 0.004(2) 0.011(2)
C8 0.040(2) 0.043(2) 0.035(3) 0.014(2) 0.008(2) 0.010(2)
C9 0.039(2) 0.046(3) 0.034(2) 0.013(2) 0.008(2) 0.009(2)
C10 0.043(2) 0.040(2) 0.033(2) 0.0075(19) 0.005(2) 0.009(2)
C11 0.050(3) 0.045(3) 0.043(3) 0.018(2) 0.014(2) 0.014(2)

loop_
_atom_type_symbol
_atom_type_description
_atom_type_scat_dispersion_real
_atom_type_scat_dispersion_imag
_atom_type_scat_source
C C 0.0181 0.0091 'International Tables Vol C Tables 4.2.6.8 and 6.1.1.4'
H H 0.0000 0.0000 'International Tables Vol C Tables 4.2.6.8 and 6.1.1.4'
N N 0.0311 0.0180 'International Tables Vol C Tables 4.2.6.8 and 6.1.1.4'
Sb Sb -0.0562 5.8946 'International Tables Vol C Tables 4.2.6.8 and 6.1.1.4'
F F 0.0727 0.0534 'International Tables Vol C Tables 4.2.6.8 and 6.1.1.4'

loop_
_geom_angle_atom_site_label_1
_geom_angle_atom_site_label_2
_geom_angle_atom_site_label_3
_geom_angle
_geom_angle_site_symmetry_1
_geom_angle_publ_flag
F3 Sb1 F4 91.11(16) . yes
F3 Sb1 F2 91.18(15) . yes
F4 Sb1 F2 92.29(14) . yes
F3 Sb1 F6 177.71(16) . yes
F4 Sb1 F6 90.42(15) . yes
F2 Sb1 F6 90.46(15) . yes
F3 Sb1 F5 89.74(16) . yes
F4 Sb1 F5 89.16(15) . yes
F2 Sb1 F5 178.26(15) . yes
F6 Sb1 F5 88.57(15) . yes
F3 Sb1 F1 90.04(15) . yes
F4 Sb1 F1 178.21(14) . yes
F2 Sb1 F1 89.05(15) . yes
F6 Sb1 F1 88.39(15) . yes
F5 Sb1 F1 89.47(14) . yes
C6 N1 C8 123.8(4) . ?
C6 N1 C7 120.2(4) . ?
C8 N1 C7 116.0(4) . ?
C3 N2 C11 122.2(4) 2_766 ?
C3 N2 C10 123.2(4) 2_766 ?
C11 N2 C10 114.3(4) . ?
C2 C1 C6 121.0(5) . ?
C2 C1 H1 119.5 . ?
C6 C1 H1 119.5 . ?
C1 C2 C3 121.7(5) . ?
C1 C2 H2 119.1 . ?
C3 C2 H2 119.1 . ?
N2 C3 C2 123.4(4) 2_766 ?
N2 C3 C4 119.0(4) 2_766 ?
C2 C3 C4 117.6(5) . ?
C5 C4 C3 121.0(5) . ?
C5 C4 H4 119.5 . ?
C3 C4 H4 119.5 . ?
C4 C5 C6 121.6(5) . ?
C4 C5 H5 119.2 . ?
C6 C5 H5 119.2 . ?
N1 C6 C1 122.6(5) . ?
N1 C6 C5 120.5(4) . ?
C1 C6 C5 116.9(4) . ?
N1 C7 H7B 109.5 . ?
N1 C7 H7C 109.5 . ?
H7B C7 H7C 109.5 . ?
N1 C7 H7A 109.5 . ?
H7B C7 H7A 109.5 . ?
H7C C7 H7A 109.5 . ?
N1 C8 C9 112.4(4) . ?
N1 C8 H8B 109.1 . ?
C9 C8 H8B 109.1 . ?
N1 C8 H8A 109.1 . ?
C9 C8 H8A 109.1 . ?
H8B C8 H8A 107.9 . ?
C8 C9 C10 115.2(4) . ?
C8 C9 H9B 108.5 . ?
C10 C9 H9B 108.5 . ?
C8 C9 H9A 108.5 . ?
C10 C9 H9A 108.5 . ?
H9B C9 H9A 107.5 . ?
N2 C10 C9 112.9(4) . ?
N2 C10 H10A 109.0 . ?
C9 C10 H10A 109.0 . ?
N2 C10 H10B 109.0 . ?
C9 C10 H10B 109.0 . ?
H10A C10 H10B 107.8 . ?
N2 C11 H11B 109.5 . ?
N2 C11 H11C 109.5 . ?
H11B C11 H11C 109.5 . ?
N2 C11 H11A 109.5 . ?
H11B C11 H11A 109.5 . ?
H11C C11 H11A 109.5 . ?

loop_
_geom_bond_atom_site_label_1
_geom_bond_atom_site_label_2
_geom_bond_distance
_geom_bond_site_symmetry_2
_geom_bond_publ_flag
Sb1 F3 1.865(3) . yes
Sb1 F4 1.871(3) . yes
Sb1 F2 1.873(3) . yes
Sb1 F6 1.877(3) . yes
Sb1 F5 1.883(3) . yes
Sb1 F1 1.888(3) . yes
N1 C6 1.347(6) . ?
N1 C8 1.466(6) . ?
N1 C7 1.477(6) . ?
N2 C3 1.364(6) 2_766 ?
N2 C11 1.458(7) . ?
N2 C10 1.473(6) . ?
C1 C2 1.377(6) . ?
C1 C6 1.421(6) . ?
C1 H1 0.9500 . ?
C2 C3 1.409(7) . ?
C2 H2 0.9500 . ?
C3 N2 1.364(6) 2_766 ?
C3 C4 1.426(7) . ?
C4 C5 1.361(7) . ?
C4 H4 0.9500 . ?
C5 C6 1.438(7) . ?
C5 H5 0.9500 . ?
C7 H7B 0.9800 . ?
C7 H7C 0.9800 . ?
C7 H7A 0.9800 . ?
C8 C9 1.526(6) . ?
C8 H8B 0.9900 . ?
C8 H8A 0.9900 . ?
C9 C10 1.533(7) . ?
C9 H9B 0.9900 . ?
C9 H9A 0.9900 . ?
C10 H10A 0.9900 . ?
C10 H10B 0.9900 . ?
C11 H11B 0.9800 . ?
C11 H11C 0.9800 . ?
C11 H11A 0.9800 . ?

loop_
_geom_torsion_atom_site_label_1
_geom_torsion_atom_site_label_2
_geom_torsion_atom_site_label_3
_geom_torsion_atom_site_label_4
_geom_torsion
_geom_torsion_site_symmetry_1
_geom_torsion_site_symmetry_4
C6 C1 C2 C3 0.8(7) . .
C1 C2 C3 N2 178.0(4) . 2_766
C1 C2 C3 C4 -2.8(7) . .
N2 C3 C4 C5 -178.3(4) 2_766 .
C2 C3 C4 C5 2.5(7) . .
C3 C4 C5 C6 -0.3(7) . .
C8 N1 C6 C1 13.7(7) . .
C7 N1 C6 C1 -168.3(4) . .
C8 N1 C6 C5 -166.3(4) . .
C7 N1 C6 C5 11.7(6) . .
C2 C1 C6 N1 -178.6(4) . .
C2 C1 C6 C5 1.4(7) . .
C4 C5 C6 N1 178.4(4) . .
C4 C5 C6 C1 -1.7(7) . .
C6 N1 C8 C9 119.0(5) . .
C7 N1 C8 C9 -59.1(5) . .
N1 C8 C9 C10 -63.8(6) . .
C3 N2 C10 C9 114.8(5) 2_766 .
C11 N2 C10 C9 -59.4(5) . .
C8 C9 C10 N2 -60.7(6) . .
